data_7236719
loop_
_publ_author_name
'Lei, Yunxiang'
'Zhou, Yibin'
'Qian, Lebin'
'Wang, Yuxiang'
'Liu, Miaochang'
'Huang, Xiaobo'
'Wu, Ge'
'Wu, Huayue'
'Ding, Jinchang'
'Cheng, Yixiang'

_publ_section_title
;
 Polymorphism and mechanochromism of N-alkylated 1,4-dihydropyridine
 derivatives containing different electron-withdrawing end groups
;
_journal_issue 21
_journal_name_full 'Journal of Materials Chemistry C'
_journal_page_first 5183
_journal_paper_doi 10.1039/C7TC00362E
_journal_volume 5
_journal_year 2017
_chemical_formula_moiety 'C18 H25 N3'
_chemical_formula_sum 'C18 H25 N3'
_chemical_formula_weight 283.41
_space_group_IT_number 7
_space_group_name_Hall 'P -2yc'
_space_group_name_H-M_alt 'P 1 c 1'
_symmetry_cell_setting monoclinic
_symmetry_space_group_name_Hall 'P -2yc'
_symmetry_space_group_name_H-M 'P 1 c 1'
_atom_sites_solution_hydrogens geom
_atom_sites_solution_primary direct
_atom_sites_solution_secondary difmap
_audit_creation_method SHELXL-97
_audit_update_record
;
2016-08-08 deposited with the CCDC.
2017-05-09 downloaded from the CCDC.
;
_cell_angle_alpha 90.00
_cell_angle_beta 120.492(7)
_cell_angle_gamma 90.00
_cell_formula_units_Z 4
_cell_length_a 9.3267(14)
_cell_length_b 14.003(2)
_cell_length_c 14.7925(18)
_cell_measurement_reflns_used 8777
_cell_measurement_temperature 298(2)
_cell_measurement_theta_max 28.48
_cell_measurement_theta_min 2.53
_cell_volume 1664.7(4)
_computing_cell_refinement 'SAINT (Bruker, 2002)'
_computing_data_collection 'SMART (Bruker, 2002)'
_computing_data_reduction SAINT
_computing_molecular_graphics 'XP (Bruker, 2002)'
_computing_publication_material 'SHELXL-97 (Bruker, 2002)'
_computing_structure_refinement 'SHELXL-97 (Sheldrick, 1997)'
_computing_structure_solution 'SHELXS-97 (Sheldrick, 1997)'
_diffrn_ambient_temperature 298(2)
_diffrn_measured_fraction_theta_full 0.969
_diffrn_measured_fraction_theta_max 0.969
_diffrn_measurement_device_type 'Bruker APEX area-detector diffractometer'
_diffrn_measurement_method '\f and \w scans'
_diffrn_radiation_monochromator graphite
_diffrn_radiation_source 'fine-focus sealed tube'
_diffrn_radiation_type MoK\a
_diffrn_radiation_wavelength 0.71073
_diffrn_reflns_av_R_equivalents 0.0345
_diffrn_reflns_av_sigmaI/netI 0.0476
_diffrn_reflns_limit_h_max 11
_diffrn_reflns_limit_h_min -11
_diffrn_reflns_limit_k_max 16
_diffrn_reflns_limit_k_min -17
_diffrn_reflns_limit_l_max 18
_diffrn_reflns_limit_l_min -17
_diffrn_reflns_number 12263
_diffrn_reflns_theta_full 25.99
_diffrn_reflns_theta_max 25.99
_diffrn_reflns_theta_min 1.45
_exptl_absorpt_coefficient_mu 0.068
_exptl_absorpt_correction_T_max 0.9859
_exptl_absorpt_correction_T_min 0.9780
_exptl_absorpt_correction_type multi-scan
_exptl_absorpt_process_details 'SADABS (Bruker, 2002)'
_exptl_crystal_density_diffrn 1.131
_exptl_crystal_density_method 'not measured'
_exptl_crystal_description Block
_exptl_crystal_F_000 616
_exptl_crystal_size_max 0.33
_exptl_crystal_size_mid 0.26
_exptl_crystal_size_min 0.21
_refine_diff_density_max 0.179
_refine_diff_density_min -0.254
_refine_diff_density_rms 0.049
_refine_ls_abs_structure_details 'Flack H D (1983), Acta Cryst. A39, 876-881'
_refine_ls_abs_structure_Flack 2.1(16)
_refine_ls_extinction_method none
_refine_ls_goodness_of_fit_ref 1.079
_refine_ls_hydrogen_treatment constr
_refine_ls_matrix_type full
_refine_ls_number_parameters 385
_refine_ls_number_reflns 5351
_refine_ls_number_restraints 2
_refine_ls_restrained_S_all 1.079
_refine_ls_R_factor_all 0.0409
_refine_ls_R_factor_gt 0.0371
_refine_ls_shift/su_max 0.000
_refine_ls_shift/su_mean 0.000
_refine_ls_structure_factor_coef Fsqd
_refine_ls_weighting_details 'calc w=1/[\s^2^(Fo^2^)+(0.0686P)^2^+0.0000P] where P=(Fo^2^+2Fc^2^)/3'
_refine_ls_weighting_scheme calc
_refine_ls_wR_factor_gt 0.1018
_refine_ls_wR_factor_ref 0.1046
_reflns_number_gt 4931
_reflns_number_total 5351
_reflns_threshold_expression I>2\s(I)
_cod_data_source_file c7tc00362e2.cif
_cod_data_source_block mo_20150806b_0m
_cod_depositor_comments
;
The following automatic conversions were performed:

data item '_exptl_absorpt_correction_type' value 'Multi-scan' was
changed to 'multi-scan' in accordance with the
/home/saulius/struct/COD-crude-data/automatic-downloads/DataCite-retrospective/RSC/depositions/lib/dictionaries/cif_core.dic
dictionary named 'cif_core.dic' version 2.4.2 last updated on
2011-04-26.

data item '_symmetry_cell_setting' value 'Monoclinic' was changed to
'monoclinic' in accordance with the
/home/saulius/struct/COD-crude-data/automatic-downloads/DataCite-retrospective/RSC/depositions/lib/dictionaries/cif_core.dic
dictionary named 'cif_core.dic' version 2.4.2 last updated on
2011-04-26.

Automatic conversion script
Id: cif_fix_values 6909 2019-04-08 15:41:33Z antanas 
;
_cod_original_sg_symbol_H-M 'P c'
_cod_database_code 7236719

loop_
_symmetry_equiv_pos_as_xyz
'x, y, z'
'x, -y, z+1/2'

loop_
_atom_site_label
_atom_site_type_symbol
_atom_site_fract_x
_atom_site_fract_y
_atom_site_fract_z
_atom_site_U_iso_or_equiv
_atom_site_adp_type
_atom_site_occupancy
_atom_site_symmetry_multiplicity
_atom_site_calc_flag
_atom_site_refinement_flags
N1 N -0.08161(15) 0.16106(10) 0.41130(10) 0.0248(3) Uani 1 1 d .
N2 N -0.78194(19) 0.02134(13) 0.18117(12) 0.0415(4) Uani 1 1 d .
N3 N -0.74743(19) 0.33436(12) 0.23231(12) 0.0386(4) Uani 1 1 d .
N4 N 0.93829(16) 0.33199(10) 0.68433(10) 0.0249(3) Uani 1 1 d .
N5 N 1.6222(2) 0.47668(14) 0.81920(14) 0.0455(5) Uani 1 1 d .
N6 N 1.5816(2) 0.16691(13) 0.76747(15) 0.0441(4) Uani 1 1 d .
C1 C -0.0858(2) -0.01590(14) 0.40592(15) 0.0380(5) Uani 1 1 d .
H1A H -0.1654 -0.0662 0.3721 0.057 Uiso 1 1 calc R
H1B H -0.0303 -0.0243 0.4806 0.057 Uiso 1 1 calc R
H1C H -0.0055 -0.0177 0.3836 0.057 Uiso 1 1 calc R
C2 C -0.1731(2) 0.07814(12) 0.37717(12) 0.0256(4) Uani 1 1 d .
C3 C -0.3431(2) 0.08275(12) 0.31954(12) 0.0257(4) Uani 1 1 d .
H3 H -0.4035 0.0263 0.2958 0.031 Uiso 1 1 calc R
C4 C -0.4293(2) 0.17003(12) 0.29511(11) 0.0246(4) Uani 1 1 d .
C5 C -0.32948(19) 0.25315(12) 0.32884(12) 0.0252(4) Uani 1 1 d .
H5 H -0.3805 0.3127 0.3120 0.030 Uiso 1 1 calc R
C6 C -0.1598(2) 0.24801(12) 0.38560(12) 0.0249(4) Uani 1 1 d .
C7 C -0.0572(2) 0.33788(13) 0.42129(14) 0.0323(4) Uani 1 1 d .
H7A H -0.1290 0.3924 0.3928 0.049 Uiso 1 1 calc R
H7B H 0.0210 0.3375 0.3973 0.049 Uiso 1 1 calc R
H7C H 0.0017 0.3410 0.4965 0.049 Uiso 1 1 calc R
C8 C -0.6060(2) 0.17483(13) 0.24241(12) 0.0265(4) Uani 1 1 d .
C9 C -0.70402(19) 0.09054(14) 0.20836(12) 0.0297(4) Uani 1 1 d .
C10 C -0.68650(19) 0.26210(15) 0.23445(12) 0.0300(4) Uani 1 1 d .
C11 C 0.10324(19) 0.15446(12) 0.47279(12) 0.0254(4) Uani 1 1 d .
H11A H 0.1348 0.0971 0.5154 0.031 Uiso 1 1 calc R
H11B H 0.1469 0.2088 0.5198 0.031 Uiso 1 1 calc R
C12 C 0.1820(2) 0.15217(13) 0.40445(12) 0.0307(4) Uani 1 1 d .
H12A H 0.1784 0.2155 0.3769 0.037 Uiso 1 1 calc R
H12B H 0.1193 0.1094 0.3456 0.037 Uiso 1 1 calc R
C13 C 0.3628(2) 0.11823(14) 0.46811(13) 0.0302(4) Uani 1 1 d .
H13A H 0.4225 0.1403 0.4341 0.036 Uiso 1 1 calc R
H13B H 0.4148 0.1469 0.5373 0.036 Uiso 1 1 calc R
C14 C 0.3789(2) 0.01023(15) 0.47964(13) 0.0325(4) Uani 1 1 d .
H14A H 0.3205 -0.0188 0.4106 0.039 Uiso 1 1 calc R
H14B H 0.3263 -0.0115 0.5182 0.039 Uiso 1 1 calc R
C15 C 0.5599(2) -0.02259(15) 0.53666(13) 0.0352(4) Uani 1 1 d .
H15A H 0.6145 0.0040 0.5014 0.042 Uiso 1 1 calc R
H15B H 0.6155 0.0026 0.6075 0.042 Uiso 1 1 calc R
C16 C 0.5804(2) -0.13031(15) 0.54181(14) 0.0364(4) Uani 1 1 d .
H16A H 0.5277 -0.1570 0.5783 0.044 Uiso 1 1 calc R
H16B H 0.5235 -0.1557 0.4710 0.044 Uiso 1 1 calc R
C17 C 0.7609(3) -0.16180(16) 0.59713(18) 0.0472(6) Uani 1 1 d .
H17A H 0.8138 -0.1344 0.5611 0.057 Uiso 1 1 calc R
H17B H 0.8174 -0.1368 0.6681 0.057 Uiso 1 1 calc R
C18 C 0.7827(3) -0.26905(19) 0.6017(2) 0.0621(7) Uani 1 1 d .
H18A H 0.7306 -0.2968 0.6372 0.093 Uiso 1 1 calc R
H18B H 0.8991 -0.2843 0.6391 0.093 Uiso 1 1 calc R
H18C H 0.7321 -0.2941 0.5317 0.093 Uiso 1 1 calc R
C19 C 0.9138(2) 0.15589(14) 0.66543(15) 0.0341(4) Uani 1 1 d .
H19A H 0.8758 0.1481 0.7144 0.051 Uiso 1 1 calc R
H19B H 0.9822 0.1025 0.6707 0.051 Uiso 1 1 calc R
H19C H 0.8198 0.1594 0.5955 0.051 Uiso 1 1 calc R
C20 C 1.01317(19) 0.24593(12) 0.68995(12) 0.0256(4) Uani 1 1 d .
C21 C 1.17736(19) 0.24334(13) 0.71799(12) 0.0256(4) Uani 1 1 d .
H21 H 1.2270 0.1846 0.7226 0.031 Uiso 1 1 calc R
C22 C 1.2737(2) 0.32732(12) 0.74015(12) 0.0253(4) Uani 1 1 d .
C23 C 1.1900(2) 0.41357(13) 0.73084(12) 0.0269(4) Uani 1 1 d .
H23 H 1.2477 0.4708 0.7438 0.032 Uiso 1 1 calc R
C24 C 1.02645(19) 0.41554(12) 0.70326(11) 0.0254(4) Uani 1 1 d .
C25 C 0.9406(2) 0.50824(14) 0.69308(15) 0.0348(4) Uani 1 1 d .
H25A H 1.0167 0.5599 0.7067 0.052 Uiso 1 1 calc R
H25B H 0.9031 0.5103 0.7427 0.052 Uiso 1 1 calc R
H25C H 0.8469 0.5142 0.6233 0.052 Uiso 1 1 calc R
C26 C 1.4441(2) 0.32457(13) 0.76975(12) 0.0275(4) Uani 1 1 d .
C27 C 1.5417(2) 0.40896(15) 0.79699(13) 0.0322(4) Uani 1 1 d .
C28 C 1.5214(2) 0.23770(14) 0.77014(13) 0.0295(4) Uani 1 1 d .
C29 C 0.76106(19) 0.33584(13) 0.65600(12) 0.0273(4) Uani 1 1 d .
H29A H 0.7455 0.3896 0.6915 0.033 Uiso 1 1 calc R
H29B H 0.7341 0.2781 0.6805 0.033 Uiso 1 1 calc R
C30 C 0.6420(2) 0.34578(14) 0.53796(12) 0.0301(4) Uani 1 1 d .
H30A H 0.6334 0.2850 0.5042 0.036 Uiso 1 1 calc R
H30B H 0.6862 0.3922 0.5098 0.036 Uiso 1 1 calc R
C31 C 0.4679(2) 0.37757(14) 0.51319(13) 0.0311(4) Uani 1 1 d .
H31A H 0.3875 0.3598 0.4415 0.037 Uiso 1 1 calc R
H31B H 0.4393 0.3437 0.5591 0.037 Uiso 1 1 calc R
C32 C 0.45481(19) 0.48434(14) 0.52625(13) 0.0305(4) Uani 1 1 d .
H32A H 0.4846 0.5187 0.4812 0.037 Uiso 1 1 calc R
H32B H 0.5330 0.5023 0.5982 0.037 Uiso 1 1 calc R
C33 C 0.2795(2) 0.51295(13) 0.49891(13) 0.0303(4) Uani 1 1 d .
H33A H 0.2008 0.4862 0.4310 0.036 Uiso 1 1 calc R
H33B H 0.2564 0.4849 0.5501 0.036 Uiso 1 1 calc R
C34 C 0.2508(2) 0.61911(15) 0.49565(13) 0.0333(4) Uani 1 1 d .
H34A H 0.2761 0.6479 0.4457 0.040 Uiso 1 1 calc R
H34B H 0.3264 0.6460 0.5642 0.040 Uiso 1 1 calc R
C35 C 0.0720(2) 0.64427(15) 0.46482(14) 0.0385(5) Uani 1 1 d .
H35A H -0.0036 0.6127 0.3992 0.046 Uiso 1 1 calc R
H35B H 0.0502 0.6197 0.5180 0.046 Uiso 1 1 calc R
C36 C 0.0363(3) 0.75002(16) 0.45241(16) 0.0507(6) Uani 1 1 d .
H36A H 0.1064 0.7816 0.5181 0.076 Uiso 1 1 calc R
H36B H -0.0783 0.7607 0.4311 0.076 Uiso 1 1 calc R
H36C H 0.0579 0.7751 0.4001 0.076 Uiso 1 1 calc R

loop_
_atom_site_aniso_label
_atom_site_aniso_U_11
_atom_site_aniso_U_22
_atom_site_aniso_U_33
_atom_site_aniso_U_23
_atom_site_aniso_U_13
_atom_site_aniso_U_12
N1 0.0229(7) 0.0256(9) 0.0251(6) 0.0002(5) 0.0116(5) -0.0005(5)
N2 0.0301(8) 0.0476(12) 0.0395(8) -0.0064(7) 0.0124(7) -0.0080(7)
N3 0.0308(8) 0.0393(11) 0.0400(8) 0.0003(7) 0.0139(7) 0.0076(7)
N4 0.0221(6) 0.0240(8) 0.0302(7) -0.0008(5) 0.0143(5) 0.0013(5)
N5 0.0323(8) 0.0429(12) 0.0625(10) -0.0106(8) 0.0250(8) -0.0112(8)
N6 0.0299(8) 0.0452(13) 0.0567(10) 0.0038(8) 0.0216(7) 0.0063(7)
C1 0.0283(8) 0.0294(11) 0.0458(10) -0.0036(7) 0.0113(8) -0.0012(7)
C2 0.0300(8) 0.0212(10) 0.0258(7) -0.0015(6) 0.0142(6) -0.0003(7)
C3 0.0269(8) 0.0220(9) 0.0274(7) -0.0029(6) 0.0132(6) -0.0039(7)
C4 0.0265(8) 0.0279(11) 0.0216(7) -0.0005(6) 0.0137(6) 0.0015(6)
C5 0.0264(8) 0.0243(10) 0.0263(7) 0.0026(6) 0.0144(6) 0.0031(7)
C6 0.0294(8) 0.0226(10) 0.0242(7) 0.0003(6) 0.0147(6) -0.0016(7)
C7 0.0279(8) 0.0274(11) 0.0373(9) -0.0003(7) 0.0134(7) -0.0033(7)
C8 0.0232(8) 0.0300(11) 0.0247(7) 0.0004(6) 0.0111(6) 0.0006(6)
C9 0.0224(8) 0.0391(12) 0.0247(7) -0.0012(7) 0.0098(6) -0.0005(8)
C10 0.0209(8) 0.0412(12) 0.0251(7) 0.0004(7) 0.0096(6) 0.0007(7)
C11 0.0219(7) 0.0264(10) 0.0249(7) 0.0001(6) 0.0096(6) -0.0013(6)
C12 0.0273(8) 0.0366(11) 0.0275(7) 0.0048(7) 0.0135(6) 0.0021(7)
C13 0.0256(8) 0.0344(11) 0.0315(7) 0.0035(7) 0.0151(6) 0.0016(7)
C14 0.0249(8) 0.0360(11) 0.0352(8) 0.0025(7) 0.0141(7) 0.0035(7)
C15 0.0244(8) 0.0436(13) 0.0362(9) 0.0043(7) 0.0144(7) 0.0045(8)
C16 0.0336(9) 0.0390(12) 0.0360(8) 0.0027(8) 0.0173(7) 0.0057(8)
C17 0.0397(11) 0.0441(14) 0.0570(12) 0.0080(9) 0.0240(10) 0.0117(9)
C18 0.0612(13) 0.0531(16) 0.0761(15) 0.0153(12) 0.0378(12) 0.0248(12)
C19 0.0292(8) 0.0291(11) 0.0452(9) -0.0016(7) 0.0198(8) -0.0010(7)
C20 0.0291(8) 0.0228(10) 0.0265(7) 0.0001(6) 0.0154(6) 0.0015(7)
C21 0.0256(8) 0.0240(10) 0.0274(7) 0.0017(6) 0.0136(6) 0.0023(6)
C22 0.0232(7) 0.0304(11) 0.0222(7) 0.0008(6) 0.0114(6) 0.0010(7)
C23 0.0262(8) 0.0259(10) 0.0284(7) -0.0008(6) 0.0137(6) -0.0019(7)
C24 0.0252(8) 0.0234(10) 0.0279(7) 0.0011(6) 0.0136(6) 0.0004(6)
C25 0.0256(8) 0.0275(11) 0.0484(9) -0.0017(7) 0.0166(7) 0.0019(7)
C26 0.0243(8) 0.0282(11) 0.0311(8) -0.0002(6) 0.0149(7) 0.0004(7)
C27 0.0223(8) 0.0407(12) 0.0358(8) -0.0004(7) 0.0163(7) 0.0037(8)
C28 0.0213(8) 0.0324(11) 0.0348(8) 0.0045(7) 0.0142(7) 0.0033(7)
C29 0.0205(7) 0.0337(11) 0.0308(8) -0.0018(6) 0.0151(6) -0.0018(6)
C30 0.0270(8) 0.0330(11) 0.0303(8) -0.0042(7) 0.0146(7) -0.0012(7)
C31 0.0225(7) 0.0360(11) 0.0307(7) -0.0064(7) 0.0103(6) -0.0030(7)
C32 0.0235(8) 0.0355(11) 0.0311(8) -0.0009(7) 0.0129(6) -0.0019(7)
C33 0.0228(7) 0.0324(10) 0.0320(8) 0.0020(7) 0.0113(6) 0.0015(7)
C34 0.0313(9) 0.0351(11) 0.0312(8) -0.0013(7) 0.0142(7) 0.0009(8)
C35 0.0313(9) 0.0440(12) 0.0330(8) -0.0014(8) 0.0111(7) 0.0088(8)
C36 0.0521(12) 0.0510(15) 0.0364(9) 0.0016(8) 0.0133(9) 0.0204(10)

loop_
_atom_type_symbol
_atom_type_description
_atom_type_scat_dispersion_real
_atom_type_scat_dispersion_imag
_atom_type_scat_source
C C 0.0033 0.0016 'International Tables Vol C Tables 4.2.6.8 and 6.1.1.4'
H H 0.0000 0.0000 'International Tables Vol C Tables 4.2.6.8 and 6.1.1.4'
N N 0.0061 0.0033 'International Tables Vol C Tables 4.2.6.8 and 6.1.1.4'

loop_
_geom_angle_atom_site_label_1
_geom_angle_atom_site_label_2
_geom_angle_atom_site_label_3
_geom_angle
C6 N1 C2 120.28(13)
C6 N1 C11 120.86(13)
C2 N1 C11 118.81(13)
C20 N4 C24 120.07(13)
C20 N4 C29 120.49(14)
C24 N4 C29 119.43(13)
C2 C1 H1A 109.5
C2 C1 H1B 109.5
H1A C1 H1B 109.5
C2 C1 H1C 109.5
H1A C1 H1C 109.5
H1B C1 H1C 109.5
C3 C2 N1 119.69(15)
C3 C2 C1 120.76(15)
N1 C2 C1 119.53(14)
C2 C3 C4 122.14(16)
C2 C3 H3 118.9
C4 C3 H3 118.9
C3 C4 C5 115.87(15)
C3 C4 C8 122.30(15)
C5 C4 C8 121.80(15)
C6 C5 C4 121.58(16)
C6 C5 H5 119.2
C4 C5 H5 119.2
C5 C6 N1 120.32(15)
C5 C6 C7 120.24(15)
N1 C6 C7 119.44(14)
C6 C7 H7A 109.5
C6 C7 H7B 109.5
H7A C7 H7B 109.5
C6 C7 H7C 109.5
H7A C7 H7C 109.5
H7B C7 H7C 109.5
C10 C8 C9 118.14(15)
C10 C8 C4 120.49(15)
C9 C8 C4 120.91(15)
N2 C9 C8 179.14(18)
N3 C10 C8 177.08(16)
N1 C11 C12 113.28(12)
N1 C11 H11A 108.9
C12 C11 H11A 108.9
N1 C11 H11B 108.9
C12 C11 H11B 108.9
H11A C11 H11B 107.7
C11 C12 C13 110.51(13)
C11 C12 H12A 109.5
C13 C12 H12A 109.5
C11 C12 H12B 109.5
C13 C12 H12B 109.5
H12A C12 H12B 108.1
C14 C13 C12 113.11(15)
C14 C13 H13A 109.0
C12 C13 H13A 109.0
C14 C13 H13B 109.0
C12 C13 H13B 109.0
H13A C13 H13B 107.8
C13 C14 C15 112.32(15)
C13 C14 H14A 109.1
C15 C14 H14A 109.1
C13 C14 H14B 109.1
C15 C14 H14B 109.1
H14A C14 H14B 107.9
C16 C15 C14 113.75(16)
C16 C15 H15A 108.8
C14 C15 H15A 108.8
C16 C15 H15B 108.8
C14 C15 H15B 108.8
H15A C15 H15B 107.7
C17 C16 C15 113.13(17)
C17 C16 H16A 109.0
C15 C16 H16A 109.0
C17 C16 H16B 109.0
C15 C16 H16B 109.0
H16A C16 H16B 107.8
C18 C17 C16 113.6(2)
C18 C17 H17A 108.9
C16 C17 H17A 108.9
C18 C17 H17B 108.9
C16 C17 H17B 108.9
H17A C17 H17B 107.7
C17 C18 H18A 109.5
C17 C18 H18B 109.5
H18A C18 H18B 109.5
C17 C18 H18C 109.5
H18A C18 H18C 109.5
H18B C18 H18C 109.5
C20 C19 H19A 109.5
C20 C19 H19B 109.5
H19A C19 H19B 109.5
C20 C19 H19C 109.5
H19A C19 H19C 109.5
H19B C19 H19C 109.5
C21 C20 N4 119.84(16)
C21 C20 C19 120.74(16)
N4 C20 C19 119.42(14)
C20 C21 C22 122.00(17)
C20 C21 H21 119.0
C22 C21 H21 119.0
C23 C22 C21 115.82(16)
C23 C22 C26 122.19(16)
C21 C22 C26 121.98(16)
C24 C23 C22 121.83(16)
C24 C23 H23 119.1
C22 C23 H23 119.1
C23 C24 N4 120.40(16)
C23 C24 C25 120.58(16)
N4 C24 C25 119.02(14)
C24 C25 H25A 109.5
C24 C25 H25B 109.5
H25A C25 H25B 109.5
C24 C25 H25C 109.5
H25A C25 H25C 109.5
H25B C25 H25C 109.5
C28 C26 C22 120.94(16)
C28 C26 C27 117.61(16)
C22 C26 C27 121.42(16)
N5 C27 C26 179.2(2)
N6 C28 C26 178.09(18)
N4 C29 C30 112.66(14)
N4 C29 H29A 109.1
C30 C29 H29A 109.1
N4 C29 H29B 109.1
C30 C29 H29B 109.1
H29A C29 H29B 107.8
C29 C30 C31 111.49(14)
C29 C30 H30A 109.3
C31 C30 H30A 109.3
C29 C30 H30B 109.3
C31 C30 H30B 109.3
H30A C30 H30B 108.0
C32 C31 C30 113.45(15)
C32 C31 H31A 108.9
C30 C31 H31A 108.9
C32 C31 H31B 108.9
C30 C31 H31B 108.9
H31A C31 H31B 107.7
C31 C32 C33 111.67(14)
C31 C32 H32A 109.3
C33 C32 H32A 109.3
C31 C32 H32B 109.3
C33 C32 H32B 109.3
H32A C32 H32B 107.9
C34 C33 C32 114.62(15)
C34 C33 H33A 108.6
C32 C33 H33A 108.6
C34 C33 H33B 108.6
C32 C33 H33B 108.6
H33A C33 H33B 107.6
C33 C34 C35 112.68(16)
C33 C34 H34A 109.1
C35 C34 H34A 109.1
C33 C34 H34B 109.1
C35 C34 H34B 109.1
H34A C34 H34B 107.8
C36 C35 C34 113.75(18)
C36 C35 H35A 108.8
C34 C35 H35A 108.8
C36 C35 H35B 108.8
C34 C35 H35B 108.8
H35A C35 H35B 107.7
C35 C36 H36A 109.5
C35 C36 H36B 109.5
H36A C36 H36B 109.5
C35 C36 H36C 109.5
H36A C36 H36C 109.5
H36B C36 H36C 109.5

loop_
_geom_bond_atom_site_label_1
_geom_bond_atom_site_label_2
_geom_bond_distance
N1 C6 1.370(2)
N1 C2 1.376(2)
N1 C11 1.4889(19)
N2 C9 1.154(2)
N3 C10 1.153(2)
N4 C20 1.374(2)
N4 C24 1.375(2)
N4 C29 1.486(2)
N5 C27 1.149(3)
N6 C28 1.150(2)
C1 C2 1.492(2)
C1 H1A 0.9600
C1 H1B 0.9600
C1 H1C 0.9600
C2 C3 1.369(2)
C3 C4 1.406(2)
C3 H3 0.9300
C4 C5 1.414(2)
C4 C8 1.422(2)
C5 C6 1.366(2)
C5 H5 0.9300
C6 C7 1.505(2)
C7 H7A 0.9600
C7 H7B 0.9600
C7 H7C 0.9600
C8 C10 1.408(3)
C8 C9 1.420(2)
C11 C12 1.522(2)
C11 H11A 0.9700
C11 H11B 0.9700
C12 C13 1.531(2)
C12 H12A 0.9700
C12 H12B 0.9700
C13 C14 1.521(3)
C13 H13A 0.9700
C13 H13B 0.9700
C14 C15 1.526(2)
C14 H14A 0.9700
C14 H14B 0.9700
C15 C16 1.517(3)
C15 H15A 0.9700
C15 H15B 0.9700
C16 C17 1.517(3)
C16 H16A 0.9700
C16 H16B 0.9700
C17 C18 1.512(3)
C17 H17A 0.9700
C17 H17B 0.9700
C18 H18A 0.9600
C18 H18B 0.9600
C18 H18C 0.9600
C19 C20 1.496(2)
C19 H19A 0.9600
C19 H19B 0.9600
C19 H19C 0.9600
C20 C21 1.369(2)
C21 C22 1.414(2)
C21 H21 0.9300
C22 C23 1.406(2)
C22 C26 1.419(2)
C23 C24 1.365(2)
C23 H23 0.9300
C24 C25 1.492(3)
C25 H25A 0.9600
C25 H25B 0.9600
C25 H25C 0.9600
C26 C28 1.413(3)
C26 C27 1.419(3)
C29 C30 1.528(2)
C29 H29A 0.9700
C29 H29B 0.9700
C30 C31 1.537(2)
C30 H30A 0.9700
C30 H30B 0.9700
C31 C32 1.520(3)
C31 H31A 0.9700
C31 H31B 0.9700
C32 C33 1.525(2)
C32 H32A 0.9700
C32 H32B 0.9700
C33 C34 1.507(3)
C33 H33A 0.9700
C33 H33B 0.9700
C34 C35 1.530(3)
C34 H34A 0.9700
C34 H34B 0.9700
C35 C36 1.509(3)
C35 H35A 0.9700
C35 H35B 0.9700
C36 H36A 0.9600
C36 H36B 0.9600
C36 H36C 0.9600

loop_
_geom_torsion_atom_site_label_1
_geom_torsion_atom_site_label_2
_geom_torsion_atom_site_label_3
_geom_torsion_atom_site_label_4
_geom_torsion
C6 N1 C2 C3 -1.6(2)
C11 N1 C2 C3 -179.27(14)
C6 N1 C2 C1 179.99(15)
C11 N1 C2 C1 2.3(2)
N1 C2 C3 C4 -1.2(2)
C1 C2 C3 C4 177.14(16)
C2 C3 C4 C5 3.3(2)
C2 C3 C4 C8 -174.94(15)
C3 C4 C5 C6 -2.8(2)
C8 C4 C5 C6 175.51(15)
C4 C5 C6 N1 0.1(2)
C4 C5 C6 C7 -179.33(15)
C2 N1 C6 C5 2.2(2)
C11 N1 C6 C5 179.77(14)
C2 N1 C6 C7 -178.38(14)
C11 N1 C6 C7 -0.8(2)
C3 C4 C8 C10 169.64(15)
C5 C4 C8 C10 -8.5(2)
C3 C4 C8 C9 -2.4(2)
C5 C4 C8 C9 179.43(15)
C10 C8 C9 N2 -172(100)
C4 C8 C9 N2 0(12)
C9 C8 C10 N3 130(4)
C4 C8 C10 N3 -42(4)
C6 N1 C11 C12 -90.01(17)
C2 N1 C11 C12 87.62(17)
N1 C11 C12 C13 -164.48(15)
C11 C12 C13 C14 80.78(18)
C12 C13 C14 C15 176.01(14)
C13 C14 C15 C16 -175.30(14)
C14 C15 C16 C17 179.05(17)
C15 C16 C17 C18 -179.39(18)
C24 N4 C20 C21 2.2(2)
C29 N4 C20 C21 -178.83(15)
C24 N4 C20 C19 -177.85(14)
C29 N4 C20 C19 1.1(2)
N4 C20 C21 C22 -1.0(2)
C19 C20 C21 C22 179.09(15)
C20 C21 C22 C23 -0.4(2)
C20 C21 C22 C26 179.66(15)
C21 C22 C23 C24 0.7(2)
C26 C22 C23 C24 -179.39(15)
C22 C23 C24 N4 0.5(2)
C22 C23 C24 C25 -179.44(15)
C20 N4 C24 C23 -2.0(2)
C29 N4 C24 C23 179.07(15)
C20 N4 C24 C25 177.93(14)
C29 N4 C24 C25 -1.0(2)
C23 C22 C26 C28 -174.76(16)
C21 C22 C26 C28 5.1(2)
C23 C22 C26 C27 3.4(2)
C21 C22 C26 C27 -176.73(16)
C28 C26 C27 N5 1(15)
C22 C26 C27 N5 -177(100)
C22 C26 C28 N6 67(6)
C27 C26 C28 N6 -112(6)
C20 N4 C29 C30 -90.44(18)
C24 N4 C29 C30 88.50(17)
N4 C29 C30 C31 -164.02(15)
C29 C30 C31 C32 80.38(19)
C30 C31 C32 C33 178.92(14)
C31 C32 C33 C34 -172.00(14)
C32 C33 C34 C35 178.33(14)
C33 C34 C35 C36 -175.31(15)
